data_4080498
loop_
_publ_author_name
'Okazaki, Masaaki'
'Taniwaki, Wataru'
'Miyagi, Kazuki'
'Takano, Masato'
'Kaneko, Satoshi'
'Ozawa, Fumiyuki'

_publ_section_title
;
 Lewis Acid Chemistry of a Cationic [CCH] Subunit in a Bisdisphenoidal
 Eight-Atom Tetrairon--Tetracarbon Cluster
;
_journal_issue 6
_journal_name_full Organometallics
_journal_page_first 1951
_journal_paper_doi 10.1021/om400035q
_journal_volume 32
_journal_year 2013
_chemical_absolute_configuration unk
_chemical_formula_sum 'C34 H38 F12 Fe4 N3 P2'
_chemical_formula_weight 1002.01
_chemical_properties_physical 'air-sensitive, paramagnetic'
_space_group_IT_number 4
_symmetry_cell_setting monoclinic
_symmetry_Int_Tables_number 4
_symmetry_space_group_name_Hall 'P 2yb'
_symmetry_space_group_name_H-M 'P 1 21 1'
_atom_sites_solution_hydrogens geom
_atom_sites_solution_primary direct
_atom_sites_solution_secondary difmap
_audit_creation_method SHELXL-97
_cell_angle_alpha 90.00
_cell_angle_beta 111.275(8)
_cell_angle_gamma 90.00
_cell_formula_units_Z 2
_cell_length_a 10.3972(6)
_cell_length_b 16.1594(7)
_cell_length_c 11.5132(8)
_cell_measurement_reflns_used 14488
_cell_measurement_temperature 93(2)
_cell_measurement_theta_max 25.37
_cell_measurement_theta_min 3.15
_cell_volume 1802.5(2)
_computing_cell_refinement PROCESS-AUTO
_computing_data_collection PROCESS-AUTO
_computing_structure_refinement 'SHELXL-97 (Sheldrick, 1997)'
_computing_structure_solution 'SHELXS-97 (Sheldrick, 1990)'
_diffrn_ambient_temperature 93(2)
_diffrn_detector_area_resol_mean 10.0
_diffrn_measured_fraction_theta_full 0.997
_diffrn_measured_fraction_theta_max 0.997
_diffrn_measurement_device_type 'Rigaku R-AXISIP'
_diffrn_measurement_method \w
_diffrn_radiation_monochromator graphite
_diffrn_radiation_probe x-ray
_diffrn_radiation_type MoK\a
_diffrn_radiation_wavelength 0.71075
_diffrn_reflns_av_R_equivalents 0.0313
_diffrn_reflns_av_sigmaI/netI 0.0449
_diffrn_reflns_limit_h_max 12
_diffrn_reflns_limit_h_min -12
_diffrn_reflns_limit_k_max 19
_diffrn_reflns_limit_k_min -19
_diffrn_reflns_limit_l_max 13
_diffrn_reflns_limit_l_min -13
_diffrn_reflns_number 14511
_diffrn_reflns_theta_full 25.35
_diffrn_reflns_theta_max 25.35
_diffrn_reflns_theta_min 3.16
_diffrn_source 'fine-focus sealed tube'
_diffrn_source_type 'sealed Xray tube'
_exptl_absorpt_coefficient_mu 1.761
_exptl_absorpt_correction_T_max 0.9656
_exptl_absorpt_correction_T_min 0.6478
_exptl_absorpt_correction_type empirical
_exptl_absorpt_process_details
; 
Higashi, T. (1995). Program for Absorption Correction.
    Rigaku Corporation, Tokyo, Japan. 
;
_exptl_crystal_density_diffrn 1.846
_exptl_crystal_density_method 'not measured'
_exptl_crystal_F_000 1010
_exptl_crystal_size_max 0.27
_exptl_crystal_size_mid 0.27
_exptl_crystal_size_min 0.02
_refine_diff_density_max 0.467
_refine_diff_density_min -1.028
_refine_diff_density_rms 0.075
_refine_ls_abs_structure_details 'Flack H D (1983), Acta Cryst. A39, 876-881'
_refine_ls_abs_structure_Flack 0.004(12)
_refine_ls_extinction_method none
_refine_ls_goodness_of_fit_ref 1.067
_refine_ls_hydrogen_treatment mixed
_refine_ls_matrix_type full
_refine_ls_number_parameters 504
_refine_ls_number_reflns 6455
_refine_ls_number_restraints 1
_refine_ls_restrained_S_all 1.067
_refine_ls_R_factor_all 0.0318
_refine_ls_R_factor_gt 0.0297
_refine_ls_shift/su_max 0.002
_refine_ls_shift/su_mean 0.000
_refine_ls_structure_factor_coef Fsqd
_refine_ls_weighting_details 'calc w=1/[\s^2^(Fo^2^)+(0.0307P)^2^+1.1500P] where P=(Fo^2^+2Fc^2^)/3'
_refine_ls_weighting_scheme calc
_refine_ls_wR_factor_gt 0.0699
_refine_ls_wR_factor_ref 0.0712
_reflns_number_gt 6145
_reflns_number_total 6455
_reflns_threshold_expression >2sigma(I)
_cod_data_source_file om400035q_si_002.cif
_cod_data_source_block 6
_cod_original_cell_volume 1802.53(18)
_cod_original_sg_symbol_H-M 'P 21'
_cod_database_code 4080498

loop_
_symmetry_equiv_pos_as_xyz
'x, y, z'
'-x, y+1/2, -z'

loop_
_atom_site_label
_atom_site_type_symbol
_atom_site_fract_x
_atom_site_fract_y
_atom_site_fract_z
_atom_site_U_iso_or_equiv
_atom_site_adp_type
_atom_site_occupancy
_atom_site_symmetry_multiplicity
_atom_site_calc_flag
_atom_site_refinement_flags
Fe1 Fe 0.66802(5) 0.49121(3) 0.59654(5) 0.01444(12) Uani 1 1 d .
Fe2 Fe 0.82308(5) 0.31587(3) 0.58096(5) 0.01377(12) Uani 1 1 d .
Fe3 Fe 0.71328(5) 0.36136(3) 0.72725(5) 0.01401(12) Uani 1 1 d .
Fe4 Fe 0.90165(5) 0.46315(3) 0.59623(5) 0.01421(12) Uani 1 1 d .
C1 C 0.8343(3) 0.4587(2) 0.7386(3) 0.0161(7) Uani 1 1 d .
C2 C 0.9054(3) 0.3811(2) 0.7283(3) 0.0136(7) Uani 1 1 d .
H2 H 0.9906 0.3609 0.8001 0.011(9) Uiso 1 1 d .
C3 C 0.7284(3) 0.4149(2) 0.4883(3) 0.0160(7) Uani 1 1 d .
H3 H 0.6806 0.4190 0.3860 0.064(17) Uiso 1 1 d .
C4 C 0.6426(3) 0.3717(2) 0.5489(4) 0.0182(8) Uani 1 1 d .
H4 H 0.5548 0.3524 0.4997 0.013(9) Uiso 1 1 d .
N1 N 0.9026(3) 0.50493(18) 0.8593(3) 0.0142(6) Uani 1 1 d .
C5 C 0.8254(4) 0.5402(2) 0.9174(3) 0.0179(8) Uani 1 1 d .
H5 H 0.7278 0.5346 0.8843 0.021 Uiso 1 1 calc R
C6 C 0.8894(4) 0.5850(2) 1.0266(4) 0.0198(8) Uani 1 1 d .
H6 H 0.8332 0.6113 1.0648 0.024 Uiso 1 1 calc R
N2 N 1.0262(3) 0.5928(2) 1.0798(3) 0.0224(7) Uani 1 1 d .
C7 C 1.1001(4) 0.5547(2) 1.0209(4) 0.0229(9) Uani 1 1 d .
H7 H 1.1979 0.5583 1.0563 0.028 Uiso 1 1 calc R
C8 C 1.0408(4) 0.5107(2) 0.9115(3) 0.0190(8) Uani 1 1 d .
H8 H 1.0973 0.4847 0.8733 0.023 Uiso 1 1 calc R
C9 C 0.4661(4) 0.5283(2) 0.4769(4) 0.0221(8) Uani 1 1 d .
C10 C 0.5702(4) 0.5756(2) 0.4545(4) 0.0205(8) Uani 1 1 d .
H9 H 0.5839 0.5793 0.3731 0.025 Uiso 1 1 calc R
C11 C 0.6459(4) 0.6198(2) 0.5631(4) 0.0224(9) Uani 1 1 d .
H10 H 0.7223 0.6597 0.5721 0.027 Uiso 1 1 calc R
C12 C 0.5918(4) 0.5998(2) 0.6564(4) 0.0226(9) Uani 1 1 d .
H11 H 0.6245 0.6223 0.7432 0.027 Uiso 1 1 calc R
C13 C 0.4821(4) 0.5426(2) 0.6042(4) 0.0223(9) Uani 1 1 d .
H12 H 0.4242 0.5177 0.6481 0.027 Uiso 1 1 calc R
C14 C 0.3573(4) 0.4772(3) 0.3834(4) 0.0281(9) Uani 1 1 d .
H13 H 0.3340 0.4299 0.4254 0.042 Uiso 1 1 calc R
H14 H 0.3920 0.4571 0.3199 0.042 Uiso 1 1 calc R
H15 H 0.2748 0.5111 0.3437 0.042 Uiso 1 1 calc R
C15 C 0.7916(4) 0.2280(2) 0.4321(3) 0.0189(8) Uani 1 1 d .
C16 C 0.7697(4) 0.1910(2) 0.5347(4) 0.0227(9) Uani 1 1 d .
H16 H 0.6821 0.1639 0.5319 0.027 Uiso 1 1 calc R
C17 C 0.8941(4) 0.1965(2) 0.6425(4) 0.0226(9) Uani 1 1 d .
H17 H 0.9098 0.1728 0.7268 0.027 Uiso 1 1 calc R
C18 C 0.9921(4) 0.2386(2) 0.6055(4) 0.0223(9) Uani 1 1 d .
H18 H 1.0899 0.2504 0.6599 0.027 Uiso 1 1 calc R
C19 C 0.9294(4) 0.2587(2) 0.4762(4) 0.0205(8) Uani 1 1 d .
H19 H 0.9751 0.2879 0.4250 0.025 Uiso 1 1 calc R
C20 C 0.6880(4) 0.2351(3) 0.3024(4) 0.0309(10) Uani 1 1 d .
H20 H 0.6824 0.1824 0.2588 0.046 Uiso 1 1 calc R
H21 H 0.7163 0.2789 0.2579 0.046 Uiso 1 1 calc R
H22 H 0.5975 0.2485 0.3056 0.046 Uiso 1 1 calc R
C21 C 0.5331(3) 0.3053(2) 0.7383(4) 0.0195(8) Uani 1 1 d .
C22 C 0.6417(4) 0.2465(2) 0.7658(4) 0.0203(8) Uani 1 1 d .
H23 H 0.6385 0.1939 0.7190 0.024 Uiso 1 1 calc R
C23 C 0.7537(4) 0.2733(2) 0.8718(4) 0.0200(8) Uani 1 1 d .
H24 H 0.8426 0.2430 0.9129 0.024 Uiso 1 1 calc R
C24 C 0.7157(4) 0.3490(2) 0.9120(3) 0.0200(8) Uani 1 1 d .
H25 H 0.7733 0.3820 0.9861 0.024 Uiso 1 1 calc R
C25 C 0.5795(4) 0.3694(2) 0.8290(3) 0.0191(8) Uani 1 1 d .
H26 H 0.5252 0.4192 0.8350 0.023 Uiso 1 1 calc R
C26 C 0.3935(4) 0.2985(3) 0.6376(4) 0.0290(10) Uani 1 1 d .
H27 H 0.4031 0.2779 0.5611 0.043 Uiso 1 1 calc R
H28 H 0.3494 0.3531 0.6219 0.043 Uiso 1 1 calc R
H29 H 0.3364 0.2600 0.6638 0.043 Uiso 1 1 calc R
C27 C 0.9602(4) 0.4980(3) 0.4433(3) 0.0212(8) Uani 1 1 d .
C28 C 1.0705(3) 0.4540(2) 0.5328(4) 0.0205(8) Uani 1 1 d .
H30 H 1.1119 0.4013 0.5171 0.025 Uiso 1 1 calc R
C29 C 1.1129(4) 0.4972(3) 0.6462(4) 0.0221(8) Uani 1 1 d .
H31 H 1.1901 0.4812 0.7245 0.026 Uiso 1 1 calc R
C30 C 1.0283(4) 0.5684(3) 0.6295(4) 0.0270(9) Uani 1 1 d .
H32 H 1.0368 0.6120 0.6935 0.032 Uiso 1 1 calc R
C31 C 0.9348(4) 0.5691(3) 0.5048(4) 0.0249(9) Uani 1 1 d .
H33 H 0.8652 0.6132 0.4654 0.030 Uiso 1 1 calc R
C32 C 0.8907(4) 0.4766(3) 0.3078(4) 0.0320(10) Uani 1 1 d .
H34 H 0.8025 0.5061 0.2736 0.048 Uiso 1 1 calc R
H35 H 0.8742 0.4169 0.2991 0.048 Uiso 1 1 calc R
H36 H 0.9502 0.4931 0.2624 0.048 Uiso 1 1 calc R
C33 C 0.4410(4) 0.3181(3) 1.0523(4) 0.0314(10) Uani 1 1 d .
H37 H 0.5142 0.2855 1.0395 0.047 Uiso 1 1 calc R
H38 H 0.4073 0.2889 1.1103 0.047 Uiso 1 1 calc R
H39 H 0.4776 0.3723 1.0871 0.047 Uiso 1 1 calc R
C34 C 0.3273(4) 0.3295(3) 0.9330(4) 0.0286(10) Uani 1 1 d .
N3 N 0.2393(4) 0.3390(3) 0.8395(4) 0.0379(9) Uani 1 1 d .
P1 P 0.50035(10) 0.07440(7) 0.97074(10) 0.0224(2) Uani 1 1 d .
F1 F 0.3850(3) 0.12789(17) 0.8688(3) 0.0480(8) Uani 1 1 d .
F2 F 0.5475(3) 0.03818(19) 0.8634(3) 0.0448(7) Uani 1 1 d .
F3 F 0.6087(2) 0.14778(16) 0.9942(2) 0.0348(6) Uani 1 1 d .
F4 F 0.4506(3) 0.11040(19) 1.0771(3) 0.0526(8) Uani 1 1 d .
F5 F 0.3912(2) 0.00021(15) 0.9492(2) 0.0291(5) Uani 1 1 d .
F6 F 0.6147(3) 0.01940(18) 1.0715(3) 0.0504(8) Uani 1 1 d .
P2 P 1.11091(10) 0.29082(6) 1.19403(10) 0.0224(2) Uani 1 1 d .
F7 F 1.1194(3) 0.38779(17) 1.1764(3) 0.0513(8) Uani 1 1 d .
F8 F 1.0815(3) 0.27667(18) 1.0492(2) 0.0423(7) Uani 1 1 d .
F9 F 1.1029(3) 0.19287(16) 1.2122(3) 0.0402(6) Uani 1 1 d .
F10 F 1.1417(2) 0.30333(17) 1.3402(2) 0.0333(6) Uani 1 1 d .
F11 F 0.9490(2) 0.29663(18) 1.1659(2) 0.0406(7) Uani 1 1 d .
F12 F 1.2737(2) 0.28292(18) 1.2270(3) 0.0416(7) Uani 1 1 d .

loop_
_atom_site_aniso_label
_atom_site_aniso_U_11
_atom_site_aniso_U_22
_atom_site_aniso_U_33
_atom_site_aniso_U_23
_atom_site_aniso_U_13
_atom_site_aniso_U_12
Fe1 0.0116(2) 0.0141(3) 0.0172(3) 0.0003(2) 0.0049(2) 0.0020(2)
Fe2 0.0123(2) 0.0127(2) 0.0171(3) -0.0004(2) 0.0063(2) 0.0005(2)
Fe3 0.0116(2) 0.0138(2) 0.0179(3) 0.0003(2) 0.00681(19) -0.0007(2)
Fe4 0.0120(2) 0.0140(2) 0.0179(3) 0.0006(2) 0.0069(2) -0.0005(2)
C1 0.0119(15) 0.0147(17) 0.0213(19) -0.0030(16) 0.0057(14) -0.0002(15)
C2 0.0137(16) 0.0146(18) 0.0143(18) 0.0014(14) 0.0075(14) 0.0025(14)
C3 0.0154(17) 0.0133(18) 0.0202(19) -0.0006(15) 0.0076(15) 0.0029(15)
C4 0.0113(16) 0.0179(19) 0.028(2) -0.0058(16) 0.0107(15) -0.0045(16)
N1 0.0138(14) 0.0129(15) 0.0159(15) -0.0026(13) 0.0056(12) -0.0033(12)
C5 0.0152(17) 0.0157(18) 0.024(2) 0.0015(16) 0.0084(16) 0.0010(15)
C6 0.0211(19) 0.0200(19) 0.020(2) -0.0001(16) 0.0091(15) 0.0000(16)
N2 0.0241(16) 0.0233(17) 0.0195(17) -0.0034(14) 0.0077(14) -0.0055(14)
C7 0.0183(18) 0.025(2) 0.026(2) -0.0018(18) 0.0086(16) -0.0040(16)
C8 0.0148(17) 0.021(2) 0.021(2) -0.0016(16) 0.0074(15) -0.0021(15)
C9 0.0138(17) 0.0188(19) 0.030(2) -0.0005(17) 0.0040(16) 0.0064(16)
C10 0.0215(18) 0.0176(19) 0.020(2) 0.0047(16) 0.0043(16) 0.0072(16)
C11 0.0203(19) 0.0147(19) 0.029(2) 0.0045(17) 0.0055(17) 0.0038(15)
C12 0.0196(18) 0.020(2) 0.023(2) 0.0013(17) 0.0022(16) 0.0128(16)
C13 0.0189(18) 0.022(2) 0.031(2) 0.0051(18) 0.0151(17) 0.0106(16)
C14 0.0197(18) 0.027(2) 0.029(2) -0.0019(18) -0.0007(16) -0.0004(17)
C15 0.0229(18) 0.0146(18) 0.018(2) -0.0060(16) 0.0055(15) 0.0012(16)
C16 0.0227(19) 0.0162(19) 0.031(2) -0.0057(17) 0.0123(17) -0.0031(16)
C17 0.027(2) 0.022(2) 0.018(2) 0.0018(17) 0.0066(16) 0.0063(18)
C18 0.0149(17) 0.019(2) 0.029(2) -0.0079(17) 0.0028(16) 0.0065(16)
C19 0.0236(19) 0.0167(19) 0.025(2) -0.0049(16) 0.0139(16) 0.0007(16)
C20 0.036(2) 0.029(2) 0.023(2) -0.0017(19) 0.0057(18) 0.001(2)
C21 0.0148(17) 0.026(2) 0.023(2) -0.0007(17) 0.0124(15) -0.0051(16)
C22 0.0209(18) 0.0177(19) 0.027(2) 0.0019(17) 0.0148(16) -0.0045(16)
C23 0.0192(18) 0.0203(19) 0.021(2) 0.0071(17) 0.0081(16) 0.0007(16)
C24 0.0207(18) 0.024(2) 0.0169(19) 0.0008(17) 0.0088(15) -0.0058(16)
C25 0.0206(17) 0.021(2) 0.0214(19) -0.0009(16) 0.0141(15) -0.0044(17)
C26 0.0191(19) 0.033(2) 0.037(3) -0.004(2) 0.0126(18) -0.0050(18)
C27 0.0187(17) 0.025(2) 0.023(2) 0.0042(18) 0.0115(15) -0.0053(17)
C28 0.0152(17) 0.025(2) 0.028(2) -0.0005(18) 0.0148(15) -0.0040(16)
C29 0.0138(17) 0.027(2) 0.027(2) 0.0003(19) 0.0095(15) -0.0059(16)
C30 0.025(2) 0.027(2) 0.034(2) -0.0087(19) 0.0174(18) -0.0106(18)
C31 0.0221(19) 0.023(2) 0.034(2) 0.0149(19) 0.0155(17) -0.0001(17)
C32 0.028(2) 0.048(3) 0.023(2) 0.004(2) 0.0129(17) -0.002(2)
C33 0.027(2) 0.041(2) 0.024(2) 0.008(2) 0.0072(17) 0.000(2)
C34 0.0197(19) 0.030(2) 0.041(3) 0.005(2) 0.016(2) 0.0023(18)
N3 0.0210(17) 0.050(3) 0.041(2) 0.0002(19) 0.0092(17) 0.0047(16)
P1 0.0195(5) 0.0256(5) 0.0237(6) 0.0029(5) 0.0100(4) -0.0023(4)
F1 0.0335(14) 0.0428(17) 0.062(2) 0.0271(15) 0.0103(13) 0.0090(13)
F2 0.0390(14) 0.0605(18) 0.0449(16) -0.0160(15) 0.0271(13) -0.0063(14)
F3 0.0321(13) 0.0322(13) 0.0476(16) -0.0014(12) 0.0235(12) -0.0128(12)
F4 0.0599(18) 0.063(2) 0.0575(19) -0.0338(16) 0.0482(16) -0.0380(16)
F5 0.0235(11) 0.0278(12) 0.0332(13) 0.0023(11) 0.0069(10) -0.0069(11)
F6 0.0303(13) 0.0523(18) 0.0487(17) 0.0247(14) -0.0095(12) -0.0076(13)
P2 0.0223(5) 0.0232(5) 0.0231(6) 0.0002(4) 0.0100(4) -0.0010(4)
F7 0.066(2) 0.0247(14) 0.0537(18) 0.0066(13) 0.0103(15) -0.0070(13)
F8 0.0531(16) 0.0545(17) 0.0230(14) -0.0028(13) 0.0182(12) -0.0102(14)
F9 0.0489(16) 0.0241(13) 0.0449(16) 0.0018(12) 0.0136(13) -0.0044(13)
F10 0.0266(11) 0.0533(17) 0.0218(13) -0.0082(12) 0.0107(10) -0.0050(12)
F11 0.0206(11) 0.0594(18) 0.0371(15) -0.0055(14) 0.0049(10) 0.0030(12)
F12 0.0280(13) 0.0576(18) 0.0471(16) 0.0013(14) 0.0232(12) -0.0021(13)

loop_
_atom_type_symbol
_atom_type_description
_atom_type_scat_dispersion_real
_atom_type_scat_dispersion_imag
_atom_type_scat_source
C C 0.0033 0.0016 'International Tables Vol C Tables 4.2.6.8 and 6.1.1.4'
H H 0.0000 0.0000 'International Tables Vol C Tables 4.2.6.8 and 6.1.1.4'
N N 0.0061 0.0033 'International Tables Vol C Tables 4.2.6.8 and 6.1.1.4'
Fe Fe 0.3463 0.8444 'International Tables Vol C Tables 4.2.6.8 and 6.1.1.4'
P P 0.1023 0.0942 'International Tables Vol C Tables 4.2.6.8 and 6.1.1.4'
F F 0.0171 0.0103 'International Tables Vol C Tables 4.2.6.8 and 6.1.1.4'

loop_
_geom_angle_atom_site_label_1
_geom_angle_atom_site_label_2
_geom_angle_atom_site_label_3
_geom_angle
C1 Fe1 C4 87.64(15)
C1 Fe1 C3 88.48(15)
C4 Fe1 C3 43.66(14)
C1 Fe1 C10 148.75(15)
C4 Fe1 C10 115.95(15)
C3 Fe1 C10 95.04(15)
C1 Fe1 C11 114.76(16)
C4 Fe1 C11 155.00(15)
C3 Fe1 C11 121.94(16)
C10 Fe1 C11 39.14(15)
C1 Fe1 C9 165.97(16)
C4 Fe1 C9 95.33(15)
C3 Fe1 C9 103.14(15)
C10 Fe1 C9 39.35(15)
C11 Fe1 C9 65.77(15)
C1 Fe1 C13 127.17(15)
C4 Fe1 C13 110.83(15)
C3 Fe1 C13 139.09(15)
C10 Fe1 C13 65.63(15)
C11 Fe1 C13 65.43(15)
C9 Fe1 C13 39.18(15)
C1 Fe1 C12 105.50(15)
C4 Fe1 C12 148.56(15)
C3 Fe1 C12 159.87(15)
C10 Fe1 C12 65.48(15)
C11 Fe1 C12 39.01(16)
C9 Fe1 C12 65.52(15)
C13 Fe1 C12 38.83(15)
C1 Fe1 Fe4 52.12(11)
C4 Fe1 Fe4 81.63(10)
C3 Fe1 Fe4 50.08(10)
C10 Fe1 Fe4 108.55(11)
C11 Fe1 Fe4 102.86(11)
C9 Fe1 Fe4 141.87(12)
C13 Fe1 Fe4 167.49(11)
C12 Fe1 Fe4 129.04(11)
C1 Fe1 Fe3 50.68(11)
C4 Fe1 Fe3 48.56(11)
C3 Fe1 Fe3 80.04(11)
C10 Fe1 Fe3 160.37(11)
C11 Fe1 Fe3 155.69(12)
C9 Fe1 Fe3 122.97(11)
C13 Fe1 Fe3 105.92(11)
C12 Fe1 Fe3 120.00(12)
Fe4 Fe1 Fe3 82.98(2)
C2 Fe2 C3 90.43(14)
C2 Fe2 C4 90.16(15)
C3 Fe2 C4 44.11(15)
C2 Fe2 C18 97.21(15)
C3 Fe2 C18 141.86(16)
C4 Fe2 C18 170.09(15)
C2 Fe2 C17 102.58(15)
C3 Fe2 C17 166.79(15)
C4 Fe2 C17 132.25(16)
C18 Fe2 C17 39.49(16)
C2 Fe2 C16 137.94(15)
C3 Fe2 C16 127.18(15)
C4 Fe2 C16 104.05(15)
C18 Fe2 C16 66.04(15)
C17 Fe2 C16 39.89(15)
C2 Fe2 C19 125.89(15)
C3 Fe2 C19 107.82(15)
C4 Fe2 C19 137.91(15)
C18 Fe2 C19 39.68(15)
C17 Fe2 C19 66.35(15)
C16 Fe2 C19 65.35(15)
C2 Fe2 C15 163.00(14)
C3 Fe2 C15 101.63(15)
C4 Fe2 C15 106.84(14)
C18 Fe2 C15 65.93(14)
C17 Fe2 C15 66.19(15)
C16 Fe2 C15 38.69(15)
C19 Fe2 C15 38.87(14)
C2 Fe2 Fe3 53.09(10)
C3 Fe2 Fe3 82.19(11)
C4 Fe2 Fe3 49.68(11)
C18 Fe2 Fe3 131.37(12)
C17 Fe2 Fe3 103.70(11)
C16 Fe2 Fe3 108.26(11)
C19 Fe2 Fe3 169.96(11)
C15 Fe2 Fe3 139.88(11)
C2 Fe2 Fe4 52.01(10)
C3 Fe2 Fe4 49.73(10)
C4 Fe2 Fe4 81.00(11)
C18 Fe2 Fe4 108.77(11)
C17 Fe2 Fe4 141.84(11)
C16 Fe2 Fe4 167.73(11)
C19 Fe2 Fe4 103.32(10)
C15 Fe2 Fe4 129.31(11)
Fe3 Fe2 Fe4 83.61(2)
C4 Fe3 C1 89.34(15)
C4 Fe3 C2 89.23(14)
C1 Fe3 C2 43.37(14)
C4 Fe3 C22 105.94(15)
C1 Fe3 C22 161.22(15)
C2 Fe3 C22 124.25(14)
C4 Fe3 C23 142.23(16)
C1 Fe3 C23 122.72(15)
C2 Fe3 C23 100.84(14)
C22 Fe3 C23 39.20(14)
C4 Fe3 C25 120.77(14)
C1 Fe3 C25 116.18(15)
C2 Fe3 C25 146.30(14)
C22 Fe3 C25 65.50(15)
C23 Fe3 C25 65.77(15)
C4 Fe3 C21 95.59(14)
C1 Fe3 C21 152.08(15)
C2 Fe3 C21 163.47(15)
C22 Fe3 C21 39.22(15)
C23 Fe3 C21 66.03(15)
C25 Fe3 C21 39.21(15)
C4 Fe3 C24 159.76(14)
C1 Fe3 C24 103.37(15)
C2 Fe3 C24 110.85(14)
C22 Fe3 C24 65.38(15)
C23 Fe3 C24 38.95(15)
C25 Fe3 C24 39.33(14)
C21 Fe3 C24 65.88(14)
C4 Fe3 Fe2 52.25(10)
C1 Fe3 Fe2 80.89(11)
C2 Fe3 Fe2 49.37(10)
C22 Fe3 Fe2 99.66(11)
C23 Fe3 Fe2 109.16(11)
C25 Fe3 Fe2 162.55(11)
C21 Fe3 Fe2 123.38(11)
C24 Fe3 Fe2 144.56(11)
C4 Fe3 Fe1 51.25(11)
C1 Fe3 Fe1 50.10(10)
C2 Fe3 Fe1 80.92(10)
C22 Fe3 Fe1 148.67(10)
C23 Fe3 Fe1 165.94(11)
C25 Fe3 Fe1 105.09(11)
C21 Fe3 Fe1 114.34(11)
C24 Fe3 Fe1 127.31(11)
Fe2 Fe3 Fe1 82.70(2)
C3 Fe4 C1 89.47(15)
C3 Fe4 C2 88.76(15)
C1 Fe4 C2 43.33(14)
C3 Fe4 C30 144.75(16)
C1 Fe4 C30 105.21(16)
C2 Fe4 C30 123.93(16)
C3 Fe4 C31 106.79(16)
C1 Fe4 C31 127.47(16)
C2 Fe4 C31 162.82(16)
C30 Fe4 C31 39.27(17)
C3 Fe4 C29 154.44(15)
C1 Fe4 C29 114.86(14)
C2 Fe4 C29 103.37(15)
C30 Fe4 C29 39.15(16)
C31 Fe4 C29 65.47(15)
C3 Fe4 C27 93.10(15)
C1 Fe4 C27 166.47(16)
C2 Fe4 C27 149.93(15)
C30 Fe4 C27 65.75(16)
C31 Fe4 C27 39.24(16)
C29 Fe4 C27 65.18(15)
C3 Fe4 C28 116.07(15)
C1 Fe4 C28 148.35(14)
C2 Fe4 C28 114.88(15)
C30 Fe4 C28 65.16(16)
C31 Fe4 C28 65.24(15)
C29 Fe4 C28 38.40(15)
C27 Fe4 C28 38.88(14)
C3 Fe4 Fe1 52.49(11)
C1 Fe4 Fe1 50.97(10)
C2 Fe4 Fe1 82.47(10)
C30 Fe4 Fe1 113.75(11)
C31 Fe4 Fe1 101.01(11)
C29 Fe4 Fe1 150.36(11)
C27 Fe4 Fe1 121.80(10)
C28 Fe4 Fe1 160.47(11)
C3 Fe4 Fe2 50.93(10)
C1 Fe4 Fe2 79.68(11)
C2 Fe4 Fe2 48.79(10)
C30 Fe4 Fe2 161.94(12)
C31 Fe4 Fe2 148.00(12)
C29 Fe4 Fe2 122.90(11)
C27 Fe4 Fe2 112.10(11)
C28 Fe4 Fe2 101.41(11)
Fe1 Fe4 Fe2 83.03(2)
C2 C1 N1 114.3(3)
C2 C1 Fe1 118.2(3)
N1 C1 Fe1 127.5(2)
C2 C1 Fe3 69.4(2)
N1 C1 Fe3 121.8(2)
Fe1 C1 Fe3 79.22(13)
C2 C1 Fe4 68.47(19)
N1 C1 Fe4 123.3(2)
Fe1 C1 Fe4 76.91(13)
Fe3 C1 Fe4 112.07(17)
C1 C2 Fe2 117.4(2)
C1 C2 Fe4 68.2(2)
Fe2 C2 Fe4 79.20(13)
C1 C2 Fe3 67.24(19)
Fe2 C2 Fe3 77.54(13)
Fe4 C2 Fe3 110.66(16)
C4 C3 Fe4 117.5(3)
C4 C3 Fe2 68.5(2)
Fe4 C3 Fe2 79.34(13)
C4 C3 Fe1 67.8(2)
Fe4 C3 Fe1 77.44(13)
Fe2 C3 Fe1 111.62(18)
C3 C4 Fe3 118.7(2)
C3 C4 Fe2 67.39(18)
Fe3 C4 Fe2 78.06(14)
C3 C4 Fe1 68.6(2)
Fe3 C4 Fe1 80.19(14)
Fe2 C4 Fe1 111.42(16)
C5 N1 C8 118.9(3)
C5 N1 C1 120.2(3)
C8 N1 C1 121.0(3)
N1 C5 C6 119.6(3)
N2 C6 C5 123.0(4)
C6 N2 C7 115.7(3)
N2 C7 C8 123.2(3)
N1 C8 C7 119.6(3)
C10 C9 C13 106.6(3)
C10 C9 C14 126.3(4)
C13 C9 C14 127.0(4)
C10 C9 Fe1 68.51(19)
C13 C9 Fe1 70.4(2)
C14 C9 Fe1 128.2(3)
C11 C10 C9 109.2(4)
C11 C10 Fe1 71.3(2)
C9 C10 Fe1 72.1(2)
C10 C11 C12 108.1(3)
C10 C11 Fe1 69.6(2)
C12 C11 Fe1 71.6(2)
C13 C12 C11 107.8(3)
C13 C12 Fe1 70.4(2)
C11 C12 Fe1 69.4(2)
C12 C13 C9 108.4(3)
C12 C13 Fe1 70.8(2)
C9 C13 Fe1 70.5(2)
C16 C15 C19 107.2(3)
C16 C15 C20 126.2(4)
C19 C15 C20 126.6(4)
C16 C15 Fe2 68.9(2)
C19 C15 Fe2 69.2(2)
C20 C15 Fe2 126.2(3)
C15 C16 C17 109.2(3)
C15 C16 Fe2 72.5(2)
C17 C16 Fe2 69.5(2)
C18 C17 C16 106.9(3)
C18 C17 Fe2 70.1(2)
C16 C17 Fe2 70.6(2)
C17 C18 C19 108.5(3)
C17 C18 Fe2 70.4(2)
C19 C18 Fe2 71.3(2)
C15 C19 C18 108.2(3)
C15 C19 Fe2 71.9(2)
C18 C19 Fe2 69.0(2)
C22 C21 C25 107.0(3)
C22 C21 C26 126.3(4)
C25 C21 C26 126.6(3)
C22 C21 Fe3 69.7(2)
C25 C21 Fe3 70.3(2)
C26 C21 Fe3 127.8(3)
C23 C22 C21 109.1(3)
C23 C22 Fe3 70.6(2)
C21 C22 Fe3 71.1(2)
C22 C23 C24 107.9(3)
C22 C23 Fe3 70.2(2)
C24 C23 Fe3 71.1(2)
C23 C24 C25 107.9(3)
C23 C24 Fe3 69.9(2)
C25 C24 Fe3 70.2(2)
C21 C25 C24 108.2(3)
C21 C25 Fe3 70.5(2)
C24 C25 Fe3 70.5(2)
C31 C27 C28 106.9(3)
C31 C27 C32 126.5(4)
C28 C27 C32 126.5(4)
C31 C27 Fe4 69.1(2)
C28 C27 Fe4 70.6(2)
C32 C27 Fe4 128.4(3)
C29 C28 C27 108.9(4)
C29 C28 Fe4 70.6(2)
C27 C28 Fe4 70.5(2)
C28 C29 C30 107.9(3)
C28 C29 Fe4 71.0(2)
C30 C29 Fe4 69.2(2)
C31 C30 C29 108.0(4)
C31 C30 Fe4 70.5(2)
C29 C30 Fe4 71.6(2)
C30 C31 C27 108.4(4)
C30 C31 Fe4 70.2(2)
C27 C31 Fe4 71.7(2)
N3 C34 C33 179.3(5)
F3 P1 F1 91.05(15)
F3 P1 F6 89.82(14)
F1 P1 F6 178.99(18)
F3 P1 F2 90.39(15)
F1 P1 F2 89.38(17)
F6 P1 F2 90.10(18)
F3 P1 F4 90.28(14)
F1 P1 F4 90.02(18)
F6 P1 F4 90.48(19)
F2 P1 F4 179.10(17)
F3 P1 F5 179.15(15)
F1 P1 F5 89.45(14)
F6 P1 F5 89.69(14)
F2 P1 F5 90.30(15)
F4 P1 F5 89.02(14)
F7 P2 F11 91.10(17)
F7 P2 F8 90.37(16)
F11 P2 F8 90.45(14)
F7 P2 F12 90.35(17)
F11 P2 F12 177.75(16)
F8 P2 F12 91.26(15)
F7 P2 F9 179.8(2)
F11 P2 F9 89.09(15)
F8 P2 F9 89.73(15)
F12 P2 F9 89.46(15)
F7 P2 F10 90.60(16)
F11 P2 F10 89.99(13)
F8 P2 F10 178.93(17)
F12 P2 F10 88.28(13)
F9 P2 F10 89.30(15)

loop_
_geom_bond_atom_site_label_1
_geom_bond_atom_site_label_2
_geom_bond_distance
Fe1 C1 1.972(4)
Fe1 C4 1.998(4)
Fe1 C3 2.009(4)
Fe1 C10 2.088(4)
Fe1 C11 2.110(4)
Fe1 C9 2.136(3)
Fe1 C13 2.135(4)
Fe1 C12 2.140(4)
Fe1 Fe4 2.4723(7)
Fe1 Fe3 2.5249(7)
Fe2 C2 1.916(4)
Fe2 C3 1.976(4)
Fe2 C4 1.992(3)
Fe2 C18 2.090(4)
Fe2 C17 2.095(4)
Fe2 C16 2.110(4)
Fe2 C19 2.121(4)
Fe2 C15 2.157(4)
Fe2 Fe3 2.4649(7)
Fe2 Fe4 2.5017(7)
Fe3 C4 1.921(4)
Fe3 C1 1.988(4)
Fe3 C2 2.018(3)
Fe3 C22 2.106(4)
Fe3 C23 2.112(4)
Fe3 C25 2.123(4)
Fe3 C21 2.125(3)
Fe3 C24 2.128(4)
Fe4 C3 1.942(3)
Fe4 C1 2.003(4)
Fe4 C2 2.007(3)
Fe4 C30 2.099(4)
Fe4 C31 2.103(4)
Fe4 C29 2.131(3)
Fe4 C27 2.136(4)
Fe4 C28 2.137(3)
C1 C2 1.481(5)
C1 N1 1.510(5)
C3 C4 1.490(5)
N1 C5 1.344(5)
N1 C8 1.345(4)
C5 C6 1.392(5)
C6 N2 1.335(5)
N2 C7 1.344(5)
C7 C8 1.382(5)
C9 C10 1.423(6)
C9 C13 1.432(6)
C9 C14 1.495(5)
C10 C11 1.406(6)
C11 C12 1.419(6)
C12 C13 1.421(6)
C15 C16 1.414(6)
C15 C19 1.424(5)
C15 C20 1.495(5)
C16 C17 1.434(5)
C17 C18 1.414(6)
C18 C19 1.430(5)
C21 C22 1.420(5)
C21 C25 1.425(5)
C21 C26 1.498(5)
C22 C23 1.415(5)
C23 C24 1.414(6)
C24 C25 1.430(5)
C27 C31 1.424(6)
C27 C28 1.422(5)
C27 C32 1.502(6)
C28 C29 1.403(5)
C29 C30 1.417(6)
C30 C31 1.412(6)
C33 C34 1.462(6)
C34 N3 1.143(5)
P1 F3 1.590(2)
P1 F1 1.594(3)
P1 F6 1.596(3)
P1 F2 1.597(3)
P1 F4 1.601(3)
P1 F5 1.607(2)
P2 F7 1.587(3)
P2 F11 1.597(2)
P2 F8 1.598(3)
P2 F12 1.600(3)
P2 F9 1.603(3)
P2 F10 1.608(2)
